data_7033005
loop_
_publ_author_name
'Anga, Srinivas'
'Bhattacharjee, Jayeeta'
'Harinath, Adimulam'
'Panda, Tarun K.'

_publ_section_title
;
 Synthesis, structure and reactivity study of magnesium amidinato
 complexes derived from carbodiimides and
 N,N'-bis(2,6-diisopropylphenyl)-1,4-diaza-butadiene ligands.
;
_journal_issue 3
_journal_name_full 'Dalton transactions (Cambridge, England : 2003)'
_journal_page_first 955
_journal_page_last 965
_journal_paper_doi 10.1039/c4dt03074e
_journal_volume 44
_journal_year 2015
_chemical_formula_moiety 'C42 H56 Mg2 N4'
_chemical_formula_sum 'C42 H56 Mg2 N4'
_chemical_formula_weight 665.53
_chemical_name_systematic
;
 ?
;
_space_group_IT_number 14
_symmetry_cell_setting monoclinic
_symmetry_space_group_name_Hall '-P 2ybc'
_symmetry_space_group_name_H-M 'P 1 21/c 1'
_atom_sites_solution_hydrogens geom
_atom_sites_solution_primary direct
_atom_sites_solution_secondary difmap
_audit_creation_method SHELXL-97
_cell_angle_alpha 90
_cell_angle_beta 105.741(5)
_cell_angle_gamma 90
_cell_formula_units_Z 4
_cell_length_a 12.896(5)
_cell_length_b 16.810(5)
_cell_length_c 18.609(5)
_cell_measurement_reflns_used 12523
_cell_measurement_temperature 120(2)
_cell_measurement_theta_max 30.4
_cell_measurement_theta_min 3.2
_cell_volume 3883(2)
_computing_cell_refinement 'RAPID-AUTO (Rigaku, 1998)'
_computing_data_collection 'RAPID-AUTO (Rigaku, 1998)'
_computing_data_reduction 'teXan (Rigaku/MSC, 2004)'
_computing_molecular_graphics Ortep-32
_computing_publication_material WinGX
_computing_structure_refinement 'SHELXL-97 (Sheldrick, 1997)'
_computing_structure_solution 'SIR 97'
_diffrn_ambient_temperature 120(2)
_diffrn_measured_fraction_theta_full 0.995
_diffrn_measured_fraction_theta_max 0.995
_diffrn_measurement_device_type 'Rigaku RAXIS-RAPID Imaging Plate'
_diffrn_radiation_monochromator graphite
_diffrn_radiation_source 'fine-focus sealed tube'
_diffrn_radiation_type MoK\a
_diffrn_radiation_wavelength 0.71069
_diffrn_reflns_av_R_equivalents 0.0407
_diffrn_reflns_av_sigmaI/netI 0.0219
_diffrn_reflns_limit_h_max 18
_diffrn_reflns_limit_h_min -18
_diffrn_reflns_limit_k_max 23
_diffrn_reflns_limit_k_min -23
_diffrn_reflns_limit_l_max 26
_diffrn_reflns_limit_l_min -26
_diffrn_reflns_number 95565
_diffrn_reflns_theta_full 30.44
_diffrn_reflns_theta_max 30.44
_diffrn_reflns_theta_min 3.15
_exptl_absorpt_coefficient_mu 0.095
_exptl_absorpt_correction_T_max 1.00000
_exptl_absorpt_correction_T_min 0.58604
_exptl_absorpt_correction_type empirical
_exptl_absorpt_process_details
;
Higashi, H. (1995), ABSCOR: Program for Absorption
Correction, Rigaku Corporation, Tokyo, Japan.
;
_exptl_crystal_colour colorless
_exptl_crystal_density_diffrn 1.138
_exptl_crystal_density_method 'not measured'
_exptl_crystal_description block
_exptl_crystal_F_000 1440
_exptl_crystal_size_max 0.28
_exptl_crystal_size_mid 0.27
_exptl_crystal_size_min 0.24
_refine_diff_density_max 0.396
_refine_diff_density_min -0.272
_refine_diff_density_rms 0.049
_refine_ls_extinction_method none
_refine_ls_goodness_of_fit_ref 1.078
_refine_ls_hydrogen_treatment constr
_refine_ls_matrix_type full
_refine_ls_number_parameters 441
_refine_ls_number_reflns 11748
_refine_ls_number_restraints 0
_refine_ls_restrained_S_all 1.078
_refine_ls_R_factor_all 0.0527
_refine_ls_R_factor_gt 0.0415
_refine_ls_shift/su_max 0.001
_refine_ls_shift/su_mean 0.000
_refine_ls_structure_factor_coef Fsqd
_refine_ls_weighting_details 'calc w=1/[\s^2^(Fo^2^)+(0.0523P)^2^+1.0286P] where P=(Fo^2^+2Fc^2^)/3'
_refine_ls_weighting_scheme calc
_refine_ls_wR_factor_gt 0.1043
_refine_ls_wR_factor_ref 0.1121
_reflns_number_gt 9584
_reflns_number_total 11748
_reflns_threshold_expression >2sigma(I)
_cod_data_source_file c4dt03074e2.cif
_cod_data_source_block compound_2
_cod_depositor_comments 'Adding full bibliography for 7033004--7033010.cif.'
_cod_original_sg_symbol_H-M 'P 21/c'
_cod_database_code 7033005

loop_
_symmetry_equiv_pos_as_xyz
'x, y, z'
'-x, y+1/2, -z+1/2'
'-x, -y, -z'
'x, -y-1/2, z-1/2'

loop_
_atom_site_label
_atom_site_type_symbol
_atom_site_fract_x
_atom_site_fract_y
_atom_site_fract_z
_atom_site_U_iso_or_equiv
_atom_site_adp_type
_atom_site_occupancy
_atom_site_symmetry_multiplicity
_atom_site_calc_flag
_atom_site_refinement_flags
Mg1 Mg 0.10209(3) 0.45764(2) 0.532978(19) 0.01794(8) Uani 1 1 d .
Mg2 Mg 0.56108(3) 0.04779(2) 0.457872(19) 0.01752(8) Uani 1 1 d .
N1 N 0.17159(7) 0.56924(5) 0.52608(5) 0.01977(17) Uani 1 1 d .
N2 N 0.03824(6) 0.52376(5) 0.42880(4) 0.01701(15) Uani 1 1 d .
N3 N 0.60681(6) -0.02415(5) 0.55946(4) 0.01660(15) Uani 1 1 d .
N4 N 0.63816(7) -0.06026(5) 0.44995(5) 0.01831(16) Uani 1 1 d .
C1 C 0.11953(7) 0.57839(6) 0.45575(5) 0.01652(17) Uani 1 1 d .
C2 C 0.01478(8) 0.50274(7) 0.34839(5) 0.0220(2) Uani 1 1 d .
H2 H 0.0655 0.5315 0.3270 0.026 Uiso 1 1 calc R
C3 C 0.03261(11) 0.41349(8) 0.34134(7) 0.0380(3) Uani 1 1 d .
H3A H 0.1070 0.4010 0.3638 0.057 Uiso 1 1 calc R
H3B H 0.0136 0.3989 0.2895 0.057 Uiso 1 1 calc R
H3C H -0.0116 0.3845 0.3663 0.057 Uiso 1 1 calc R
C4 C -0.09943(9) 0.52559(7) 0.30509(6) 0.0261(2) Uani 1 1 d .
H4A H -0.1502 0.4964 0.3242 0.039 Uiso 1 1 calc R
H4B H -0.1103 0.5132 0.2532 0.039 Uiso 1 1 calc R
H4C H -0.1098 0.5816 0.3106 0.039 Uiso 1 1 calc R
C5 C 0.26095(9) 0.62151(7) 0.56417(6) 0.0249(2) Uani 1 1 d .
H5 H 0.2791 0.6562 0.5270 0.030 Uiso 1 1 calc R
C6 C 0.23000(11) 0.67299(8) 0.62215(7) 0.0350(3) Uani 1 1 d .
H6A H 0.1681 0.7045 0.5984 0.053 Uiso 1 1 calc R
H6B H 0.2890 0.7074 0.6453 0.053 Uiso 1 1 calc R
H6C H 0.2133 0.6396 0.6594 0.053 Uiso 1 1 calc R
C7 C 0.35802(10) 0.56871(8) 0.59909(8) 0.0370(3) Uani 1 1 d .
H7A H 0.3396 0.5320 0.6332 0.055 Uiso 1 1 calc R
H7B H 0.4173 0.6013 0.6255 0.055 Uiso 1 1 calc R
H7C H 0.3781 0.5397 0.5605 0.055 Uiso 1 1 calc R
C8 C 0.14181(8) 0.64488(6) 0.40661(6) 0.01986(19) Uani 1 1 d .
H9A H 0.0781 0.6521 0.3651 0.024 Uiso 1 1 calc R
H9B H 0.1527 0.6937 0.4354 0.024 Uiso 1 1 calc R
C9 C 0.23779(8) 0.63305(6) 0.37525(5) 0.01773(18) Uani 1 1 d .
C10 C 0.29691(9) 0.56302(7) 0.38400(7) 0.0258(2) Uani 1 1 d .
H11 H 0.2783 0.5210 0.4106 0.031 Uiso 1 1 calc R
C11 C 0.38406(10) 0.55492(8) 0.35334(8) 0.0326(3) Uani 1 1 d .
H12 H 0.4228 0.5076 0.3593 0.039 Uiso 1 1 calc R
C12 C 0.41250(10) 0.61722(8) 0.31418(7) 0.0339(3) Uani 1 1 d .
H13 H 0.4707 0.6120 0.2940 0.041 Uiso 1 1 calc R
C13 C 0.35406(10) 0.68763(8) 0.30502(7) 0.0299(2) Uani 1 1 d .
H14 H 0.3731 0.7296 0.2786 0.036 Uiso 1 1 calc R
C14 C 0.26732(8) 0.69551(6) 0.33523(6) 0.0218(2) Uani 1 1 d .
H15 H 0.2284 0.7428 0.3288 0.026 Uiso 1 1 calc R
C15 C 0.18685(10) 0.34603(7) 0.54930(8) 0.0334(3) Uani 1 1 d .
H16A H 0.2005 0.3297 0.5027 0.040 Uiso 1 1 calc R
H16B H 0.2558 0.3529 0.5860 0.040 Uiso 1 1 calc R
C16 C 0.12511(9) 0.28301(6) 0.57495(6) 0.0257(2) Uani 1 1 d .
C17 C 0.04309(10) 0.24000(7) 0.52490(7) 0.0318(3) Uani 1 1 d .
H21 H 0.0287 0.2504 0.4741 0.038 Uiso 1 1 calc R
C18 C -0.01727(11) 0.18240(7) 0.54894(8) 0.0353(3) Uani 1 1 d .
H20 H -0.0707 0.1549 0.5142 0.042 Uiso 1 1 calc R
C19 C 0.00157(11) 0.16562(7) 0.62435(8) 0.0337(3) Uani 1 1 d .
H19 H -0.0392 0.1275 0.6406 0.040 Uiso 1 1 calc R
C20 C 0.08232(10) 0.20686(7) 0.67498(7) 0.0289(2) Uani 1 1 d .
H18 H 0.0961 0.1960 0.7257 0.035 Uiso 1 1 calc R
C21 C 0.14295(9) 0.26425(6) 0.65100(6) 0.0255(2) Uani 1 1 d .
H17 H 0.1968 0.2910 0.6862 0.031 Uiso 1 1 calc R
C22 C 0.65842(7) -0.07464(6) 0.52140(5) 0.01633(17) Uani 1 1 d .
C23 C 0.72770(8) -0.14314(6) 0.56094(6) 0.01862(18) Uani 1 1 d .
H50A H 0.6970 -0.1627 0.5998 0.022 Uiso 1 1 calc R
H50B H 0.7232 -0.1859 0.5253 0.022 Uiso 1 1 calc R
C24 C 0.84595(8) -0.12486(6) 0.59611(5) 0.01745(18) Uani 1 1 d .
C25 C 0.90437(9) -0.17673(6) 0.65090(6) 0.0233(2) Uani 1 1 d .
H25 H 0.8696 -0.2198 0.6655 0.028 Uiso 1 1 calc R
C26 C 1.01332(9) -0.16501(7) 0.68382(6) 0.0285(2) Uani 1 1 d .
H26 H 1.0511 -0.2003 0.7200 0.034 Uiso 1 1 calc R
C27 C 1.06614(9) -0.10071(8) 0.66291(7) 0.0296(2) Uani 1 1 d .
H27 H 1.1392 -0.0927 0.6850 0.036 Uiso 1 1 calc R
C28 C 1.00906(9) -0.04850(7) 0.60874(7) 0.0276(2) Uani 1 1 d .
H28 H 1.0440 -0.0053 0.5946 0.033 Uiso 1 1 calc R
C29 C 0.89927(8) -0.06067(6) 0.57534(6) 0.0230(2) Uani 1 1 d .
H29 H 0.8616 -0.0255 0.5389 0.028 Uiso 1 1 calc R
C30 C 0.66406(8) -0.00630(6) 0.63844(5) 0.01950(18) Uani 1 1 d .
H31 H 0.7287 -0.0397 0.6530 0.023 Uiso 1 1 calc R
C31 C 0.59419(10) -0.02441(8) 0.69048(6) 0.0294(2) Uani 1 1 d .
H32A H 0.5729 -0.0793 0.6855 0.044 Uiso 1 1 calc R
H32B H 0.5312 0.0087 0.6777 0.044 Uiso 1 1 calc R
H32C H 0.6344 -0.0141 0.7411 0.044 Uiso 1 1 calc R
C32 C 0.69921(10) 0.08072(7) 0.64481(7) 0.0308(2) Uani 1 1 d .
H33A H 0.6371 0.1142 0.6276 0.046 Uiso 1 1 calc R
H33B H 0.7480 0.0897 0.6148 0.046 Uiso 1 1 calc R
H33C H 0.7346 0.0930 0.6960 0.046 Uiso 1 1 calc R
C33 C 0.68251(8) -0.11011(6) 0.40033(6) 0.02068(19) Uani 1 1 d .
H34 H 0.7494 -0.1348 0.4299 0.025 Uiso 1 1 calc R
C34 C 0.70876(9) -0.05620(7) 0.34164(7) 0.0274(2) Uani 1 1 d .
H35A H 0.7537 -0.0132 0.3659 0.041 Uiso 1 1 calc R
H35B H 0.6432 -0.0352 0.3096 0.041 Uiso 1 1 calc R
H35C H 0.7459 -0.0863 0.3125 0.041 Uiso 1 1 calc R
C35 C 0.60323(9) -0.17572(7) 0.36485(6) 0.0263(2) Uani 1 1 d .
H36A H 0.5393 -0.1523 0.3329 0.039 Uiso 1 1 calc R
H36B H 0.5847 -0.2060 0.4033 0.039 Uiso 1 1 calc R
H36C H 0.6358 -0.2101 0.3360 0.039 Uiso 1 1 calc R
C36 C 0.62031(9) 0.16065(7) 0.43204(7) 0.0279(2) Uani 1 1 d .
H43A H 0.6817 0.1763 0.4726 0.033 Uiso 1 1 calc R
H43B H 0.6446 0.1554 0.3873 0.033 Uiso 1 1 calc R
C37 C 0.53666(8) 0.22349(6) 0.42025(6) 0.02090(19) Uani 1 1 d .
C38 C 0.46989(9) 0.24250(6) 0.34913(6) 0.0234(2) Uani 1 1 d .
H41 H 0.4812 0.2172 0.3075 0.028 Uiso 1 1 calc R
C39 C 0.38724(9) 0.29815(7) 0.33928(7) 0.0275(2) Uani 1 1 d .
H40 H 0.3438 0.3088 0.2915 0.033 Uiso 1 1 calc R
C40 C 0.36906(9) 0.33785(7) 0.40003(8) 0.0306(2) Uani 1 1 d .
H39 H 0.3134 0.3746 0.3935 0.037 Uiso 1 1 calc R
C41 C 0.43549(10) 0.32174(7) 0.47065(7) 0.0302(2) Uani 1 1 d .
H38 H 0.4251 0.3488 0.5118 0.036 Uiso 1 1 calc R
C42 C 0.51710(9) 0.26581(7) 0.48068(6) 0.0257(2) Uani 1 1 d .
H37 H 0.5602 0.2559 0.5287 0.031 Uiso 1 1 calc R

loop_
_atom_site_aniso_label
_atom_site_aniso_U_11
_atom_site_aniso_U_22
_atom_site_aniso_U_33
_atom_site_aniso_U_23
_atom_site_aniso_U_13
_atom_site_aniso_U_12
Mg1 0.01533(16) 0.01999(17) 0.01973(16) 0.00488(12) 0.00686(13) 0.00124(12)
Mg2 0.01490(16) 0.01753(16) 0.01990(16) 0.00278(12) 0.00433(13) 0.00143(12)
N1 0.0169(4) 0.0235(4) 0.0186(4) 0.0030(3) 0.0043(3) -0.0047(3)
N2 0.0150(4) 0.0213(4) 0.0151(4) 0.0007(3) 0.0048(3) -0.0009(3)
N3 0.0135(3) 0.0197(4) 0.0155(4) -0.0006(3) 0.0020(3) 0.0014(3)
N4 0.0169(4) 0.0198(4) 0.0184(4) 0.0001(3) 0.0050(3) 0.0023(3)
C1 0.0146(4) 0.0181(4) 0.0184(4) 0.0026(3) 0.0071(3) 0.0016(3)
C2 0.0200(5) 0.0310(5) 0.0154(4) -0.0008(4) 0.0056(4) -0.0018(4)
C3 0.0398(7) 0.0413(7) 0.0294(6) -0.0126(5) 0.0035(5) 0.0141(6)
C4 0.0246(5) 0.0299(6) 0.0201(5) 0.0017(4) -0.0005(4) -0.0004(4)
C5 0.0223(5) 0.0290(5) 0.0220(5) 0.0024(4) 0.0038(4) -0.0097(4)
C6 0.0403(7) 0.0364(7) 0.0298(6) -0.0079(5) 0.0119(5) -0.0174(5)
C7 0.0215(5) 0.0430(7) 0.0402(7) 0.0058(6) -0.0022(5) -0.0087(5)
C8 0.0188(4) 0.0196(5) 0.0231(5) 0.0065(4) 0.0089(4) 0.0027(3)
C9 0.0168(4) 0.0210(5) 0.0157(4) 0.0011(3) 0.0051(3) -0.0025(3)
C10 0.0250(5) 0.0250(5) 0.0316(6) 0.0049(4) 0.0148(4) 0.0026(4)
C11 0.0284(6) 0.0345(6) 0.0406(7) 0.0009(5) 0.0190(5) 0.0059(5)
C12 0.0285(6) 0.0460(7) 0.0341(6) -0.0017(5) 0.0204(5) -0.0027(5)
C13 0.0306(6) 0.0365(6) 0.0263(5) 0.0035(4) 0.0143(5) -0.0094(5)
C14 0.0226(5) 0.0232(5) 0.0195(4) 0.0026(4) 0.0056(4) -0.0042(4)
C15 0.0332(6) 0.0319(6) 0.0428(7) 0.0164(5) 0.0235(5) 0.0137(5)
C16 0.0292(5) 0.0226(5) 0.0295(5) 0.0066(4) 0.0155(4) 0.0130(4)
C17 0.0404(7) 0.0319(6) 0.0251(5) -0.0004(4) 0.0123(5) 0.0155(5)
C18 0.0375(7) 0.0264(6) 0.0408(7) -0.0110(5) 0.0084(5) 0.0052(5)
C19 0.0401(7) 0.0197(5) 0.0463(7) -0.0011(5) 0.0200(6) 0.0003(5)
C20 0.0412(7) 0.0210(5) 0.0291(6) 0.0039(4) 0.0172(5) 0.0049(4)
C21 0.0294(5) 0.0209(5) 0.0275(5) 0.0031(4) 0.0098(4) 0.0049(4)
C22 0.0126(4) 0.0163(4) 0.0193(4) 0.0001(3) 0.0029(3) -0.0011(3)
C23 0.0166(4) 0.0168(4) 0.0212(4) 0.0023(3) 0.0031(4) 0.0009(3)
C24 0.0152(4) 0.0192(4) 0.0176(4) -0.0011(3) 0.0040(3) 0.0031(3)
C25 0.0224(5) 0.0245(5) 0.0219(5) 0.0035(4) 0.0041(4) 0.0022(4)
C26 0.0225(5) 0.0346(6) 0.0248(5) 0.0042(4) 0.0003(4) 0.0061(4)
C27 0.0169(5) 0.0363(6) 0.0324(6) -0.0033(5) 0.0012(4) 0.0015(4)
C28 0.0191(5) 0.0264(5) 0.0375(6) -0.0001(4) 0.0081(4) -0.0021(4)
C29 0.0192(5) 0.0212(5) 0.0283(5) 0.0033(4) 0.0057(4) 0.0022(4)
C30 0.0169(4) 0.0231(5) 0.0167(4) -0.0013(3) 0.0014(3) 0.0017(3)
C31 0.0299(6) 0.0397(6) 0.0192(5) -0.0021(4) 0.0076(4) -0.0043(5)
C32 0.0345(6) 0.0272(6) 0.0262(5) -0.0036(4) 0.0004(5) -0.0068(5)
C33 0.0196(5) 0.0226(5) 0.0209(5) -0.0014(4) 0.0074(4) 0.0028(4)
C34 0.0276(5) 0.0304(6) 0.0289(5) 0.0007(4) 0.0159(5) 0.0007(4)
C35 0.0289(5) 0.0252(5) 0.0266(5) -0.0045(4) 0.0106(4) -0.0009(4)
C36 0.0208(5) 0.0241(5) 0.0393(6) 0.0088(4) 0.0093(5) 0.0002(4)
C37 0.0190(5) 0.0185(5) 0.0259(5) 0.0044(4) 0.0073(4) -0.0041(3)
C38 0.0273(5) 0.0216(5) 0.0229(5) 0.0025(4) 0.0096(4) -0.0018(4)
C39 0.0244(5) 0.0263(5) 0.0299(6) 0.0087(4) 0.0043(4) -0.0011(4)
C40 0.0256(5) 0.0210(5) 0.0488(7) 0.0045(5) 0.0163(5) 0.0018(4)
C41 0.0356(6) 0.0251(5) 0.0356(6) -0.0071(4) 0.0195(5) -0.0077(4)
C42 0.0263(5) 0.0287(5) 0.0218(5) 0.0005(4) 0.0060(4) -0.0090(4)

loop_
_atom_type_symbol
_atom_type_description
_atom_type_scat_dispersion_real
_atom_type_scat_dispersion_imag
_atom_type_scat_source
C C 0.0030 0.0020 'International Tables Vol C Tables 4.2.6.8 and 6.1.1.4'
H H 0.0000 0.0000 'International Tables Vol C Tables 4.2.6.8 and 6.1.1.4'
Mg Mg 0.0490 0.0360 'International Tables Vol C Tables 4.2.6.8 and 6.1.1.4'
N N 0.0060 0.0030 'International Tables Vol C Tables 4.2.6.8 and 6.1.1.4'

loop_
_geom_angle_atom_site_label_1
_geom_angle_atom_site_label_2
_geom_angle_atom_site_label_3
_geom_angle
_geom_angle_site_symmetry_1
_geom_angle_site_symmetry_3
N1 Mg1 N2 107.67(4) . 3_566
N1 Mg1 C15 125.41(5) . .
N2 Mg1 C15 121.59(4) 3_566 .
N1 Mg1 N2 63.69(3) . .
N2 Mg1 N2 94.09(4) 3_566 .
C15 Mg1 N2 128.44(5) . .
N4 Mg2 N3 107.98(4) . 3_656
N4 Mg2 C36 123.08(5) . .
N3 Mg2 C36 122.51(4) 3_656 .
N4 Mg2 N3 63.86(4) . .
N3 Mg2 N3 92.99(3) 3_656 .
C36 Mg2 N3 130.79(4) . .
C1 N1 C5 122.33(8) . .
C1 N1 Mg1 93.12(6) . .
C5 N1 Mg1 142.88(7) . .
C1 N2 C2 116.79(8) . .
C1 N2 Mg1 114.15(7) . 3_566
C2 N2 Mg1 114.19(6) . 3_566
C1 N2 Mg1 87.14(6) . .
C2 N2 Mg1 134.01(7) . .
Mg1 N2 Mg1 85.91(4) 3_566 .
C22 N3 C30 116.79(8) . .
C22 N3 Mg2 114.59(6) . 3_656
C30 N3 Mg2 113.45(6) . 3_656
C22 N3 Mg2 87.20(6) . .
C30 N3 Mg2 133.55(7) . .
Mg2 N3 Mg2 87.01(3) 3_656 .
C22 N4 C33 121.91(8) . .
C22 N4 Mg2 93.24(6) . .
C33 N4 Mg2 144.09(7) . .
N1 C1 N2 114.72(8) . .
N1 C1 C8 123.98(9) . .
N2 C1 C8 121.27(9) . .
N2 C2 C4 112.09(8) . .
N2 C2 C3 108.98(9) . .
C4 C2 C3 110.38(10) . .
N2 C2 H2 108.4 . .
C4 C2 H2 108.4 . .
C3 C2 H2 108.4 . .
C2 C3 H3A 109.5 . .
C2 C3 H3B 109.5 . .
H3A C3 H3B 109.5 . .
C2 C3 H3C 109.5 . .
H3A C3 H3C 109.5 . .
H3B C3 H3C 109.5 . .
C2 C4 H4A 109.5 . .
C2 C4 H4B 109.5 . .
H4A C4 H4B 109.5 . .
C2 C4 H4C 109.5 . .
H4A C4 H4C 109.5 . .
H4B C4 H4C 109.5 . .
N1 C5 C6 111.14(9) . .
N1 C5 C7 107.61(10) . .
C6 C5 C7 111.82(10) . .
N1 C5 H5 108.7 . .
C6 C5 H5 108.7 . .
C7 C5 H5 108.7 . .
C5 C6 H6A 109.5 . .
C5 C6 H6B 109.5 . .
H6A C6 H6B 109.5 . .
C5 C6 H6C 109.5 . .
H6A C6 H6C 109.5 . .
H6B C6 H6C 109.5 . .
C5 C7 H7A 109.5 . .
C5 C7 H7B 109.5 . .
H7A C7 H7B 109.5 . .
C5 C7 H7C 109.5 . .
H7A C7 H7C 109.5 . .
H7B C7 H7C 109.5 . .
C9 C8 C1 116.23(8) . .
C9 C8 H9A 108.2 . .
C1 C8 H9A 108.2 . .
C9 C8 H9B 108.2 . .
C1 C8 H9B 108.2 . .
H9A C8 H9B 107.4 . .
C10 C9 C14 118.62(9) . .
C10 C9 C8 123.04(9) . .
C14 C9 C8 118.33(9) . .
C9 C10 C11 120.76(10) . .
C9 C10 H11 119.6 . .
C11 C10 H11 119.6 . .
C12 C11 C10 119.96(11) . .
C12 C11 H12 120.0 . .
C10 C11 H12 120.0 . .
C11 C12 C13 119.88(10) . .
C11 C12 H13 120.1 . .
C13 C12 H13 120.1 . .
C14 C13 C12 120.12(10) . .
C14 C13 H14 119.9 . .
C12 C13 H14 119.9 . .
C13 C14 C9 120.65(10) . .
C13 C14 H15 119.7 . .
C9 C14 H15 119.7 . .
C16 C15 Mg1 111.88(8) . .
C16 C15 H16A 109.2 . .
Mg1 C15 H16A 109.2 . .
C16 C15 H16B 109.2 . .
Mg1 C15 H16B 109.2 . .
H16A C15 H16B 107.9 . .
C17 C16 C21 116.09(11) . .
C17 C16 C15 121.91(11) . .
C21 C16 C15 121.97(12) . .
C18 C17 C16 122.11(11) . .
C18 C17 H21 118.9 . .
C16 C17 H21 118.9 . .
C19 C18 C17 120.51(12) . .
C19 C18 H20 119.7 . .
C17 C18 H20 119.7 . .
C18 C19 C20 118.64(12) . .
C18 C19 H19 120.7 . .
C20 C19 H19 120.7 . .
C19 C20 C21 120.90(11) . .
C19 C20 H18 119.5 . .
C21 C20 H18 119.5 . .
C20 C21 C16 121.75(11) . .
C20 C21 H17 119.1 . .
C16 C21 H17 119.1 . .
N4 C22 N3 114.57(8) . .
N4 C22 C23 124.20(9) . .
N3 C22 C23 121.15(9) . .
C24 C23 C22 116.43(8) . .
C24 C23 H50A 108.2 . .
C22 C23 H50A 108.2 . .
C24 C23 H50B 108.2 . .
C22 C23 H50B 108.2 . .
H50A C23 H50B 107.3 . .
C29 C24 C25 118.57(9) . .
C29 C24 C23 123.50(9) . .
C25 C24 C23 117.90(9) . .
C26 C25 C24 121.02(10) . .
C26 C25 H25 119.5 . .
C24 C25 H25 119.5 . .
C25 C26 C27 120.16(11) . .
C25 C26 H26 119.9 . .
C27 C26 H26 119.9 . .
C26 C27 C28 119.47(11) . .
C26 C27 H27 120.3 . .
C28 C27 H27 120.3 . .
C27 C28 C29 120.27(11) . .
C27 C28 H28 119.9 . .
C29 C28 H28 119.9 . .
C24 C29 C28 120.51(10) . .
C24 C29 H29 119.7 . .
C28 C29 H29 119.7 . .
N3 C30 C31 111.60(9) . .
N3 C30 C32 109.13(8) . .
C31 C30 C32 110.91(9) . .
N3 C30 H31 108.4 . .
C31 C30 H31 108.4 . .
C32 C30 H31 108.4 . .
C30 C31 H32A 109.5 . .
C30 C31 H32B 109.5 . .
H32A C31 H32B 109.5 . .
C30 C31 H32C 109.5 . .
H32A C31 H32C 109.5 . .
H32B C31 H32C 109.5 . .
C30 C32 H33A 109.5 . .
C30 C32 H33B 109.5 . .
H33A C32 H33B 109.5 . .
C30 C32 H33C 109.5 . .
H33A C32 H33C 109.5 . .
H33B C32 H33C 109.5 . .
N4 C33 C34 108.06(9) . .
N4 C33 C35 110.72(8) . .
C34 C33 C35 111.84(9) . .
N4 C33 H34 108.7 . .
C34 C33 H34 108.7 . .
C35 C33 H34 108.7 . .
C33 C34 H35A 109.5 . .
C33 C34 H35B 109.5 . .
H35A C34 H35B 109.5 . .
C33 C34 H35C 109.5 . .
H35A C34 H35C 109.5 . .
H35B C34 H35C 109.5 . .
C33 C35 H36A 109.5 . .
C33 C35 H36B 109.5 . .
H36A C35 H36B 109.5 . .
C33 C35 H36C 109.5 . .
H36A C35 H36C 109.5 . .
H36B C35 H36C 109.5 . .
C37 C36 Mg2 111.95(7) . .
C37 C36 H43A 109.2 . .
Mg2 C36 H43A 109.2 . .
C37 C36 H43B 109.2 . .
Mg2 C36 H43B 109.2 . .
H43A C36 H43B 107.9 . .
C38 C37 C42 116.08(10) . .
C38 C37 C36 122.43(10) . .
C42 C37 C36 121.44(10) . .
C39 C38 C37 121.87(10) . .
C39 C38 H41 119.1 . .
C37 C38 H41 119.1 . .
C40 C39 C38 120.59(11) . .
C40 C39 H40 119.7 . .
C38 C39 H40 119.7 . .
C41 C40 C39 118.75(11) . .
C41 C40 H39 120.6 . .
C39 C40 H39 120.6 . .
C40 C41 C42 120.76(11) . .
C40 C41 H38 119.6 . .
C42 C41 H38 119.6 . .
C41 C42 C37 121.91(11) . .
C41 C42 H37 119.0 . .
C37 C42 H37 119.0 . .

loop_
_geom_bond_atom_site_label_1
_geom_bond_atom_site_label_2
_geom_bond_distance
_geom_bond_site_symmetry_2
Mg1 N1 2.0980(10) .
Mg1 N2 2.1395(11) 3_566
Mg1 C15 2.1509(13) .
Mg1 N2 2.1922(10) .
Mg2 N4 2.0949(10) .
Mg2 N3 2.1380(12) 3_656
Mg2 C36 2.1478(12) .
Mg2 N3 2.1861(10) .
N1 C1 1.3079(13) .
N1 C5 1.4694(13) .
N2 C1 1.3815(13) .
N2 C2 1.4864(13) .
N2 Mg1 2.1395(11) 3_566
N3 C22 1.3859(12) .
N3 C30 1.4854(13) .
N3 Mg2 2.1380(12) 3_656
N4 C22 1.3061(13) .
N4 C33 1.4726(13) .
C1 C8 1.5201(13) .
C2 C4 1.5239(16) .
C2 C3 1.5288(18) .
C2 H2 0.9800 .
C3 H3A 0.9600 .
C3 H3B 0.9600 .
C3 H3C 0.9600 .
C4 H4A 0.9600 .
C4 H4B 0.9600 .
C4 H4C 0.9600 .
C5 C6 1.5186(17) .
C5 C7 1.5283(18) .
C5 H5 0.9800 .
C6 H6A 0.9600 .
C6 H6B 0.9600 .
C6 H6C 0.9600 .
C7 H7A 0.9600 .
C7 H7B 0.9600 .
C7 H7C 0.9600 .
C8 C9 1.5179(14) .
C8 H9A 0.9700 .
C8 H9B 0.9700 .
C9 C10 1.3879(15) .
C9 C14 1.3986(14) .
C10 C11 1.3984(16) .
C10 H11 0.9300 .
C11 C12 1.3811(18) .
C11 H12 0.9300 .
C12 C13 1.3886(19) .
C12 H13 0.9300 .
C13 C14 1.3879(16) .
C13 H14 0.9300 .
C14 H15 0.9300 .
C15 C16 1.4799(17) .
C15 H16A 0.9700 .
C15 H16B 0.9700 .
C16 C17 1.4051(18) .
C16 C21 1.4066(16) .
C17 C18 1.3902(19) .
C17 H21 0.9300 .
C18 C19 1.387(2) .
C18 H20 0.9300 .
C19 C20 1.3858(19) .
C19 H19 0.9300 .
C20 C21 1.3894(16) .
C20 H18 0.9300 .
C21 H17 0.9300 .
C22 C23 1.5195(13) .
C23 C24 1.5189(14) .
C23 H50A 0.9700 .
C23 H50B 0.9700 .
C24 C29 1.3894(15) .
C24 C25 1.3967(14) .
C25 C26 1.3861(16) .
C25 H25 0.9300 .
C26 C27 1.3884(18) .
C26 H26 0.9300 .
C27 C28 1.3877(17) .
C27 H27 0.9300 .
C28 C29 1.3983(16) .
C28 H28 0.9300 .
C29 H29 0.9300 .
C30 C31 1.5216(15) .
C30 C32 1.5265(16) .
C30 H31 0.9800 .
C31 H32A 0.9600 .
C31 H32B 0.9600 .
C31 H32C 0.9600 .
C32 H33A 0.9600 .
C32 H33B 0.9600 .
C32 H33C 0.9600 .
C33 C34 1.5261(15) .
C33 C35 1.5268(15) .
C33 H34 0.9800 .
C34 H35A 0.9600 .
C34 H35B 0.9600 .
C34 H35C 0.9600 .
C35 H36A 0.9600 .
C35 H36B 0.9600 .
C35 H36C 0.9600 .
C36 C37 1.4831(15) .
C36 H43A 0.9700 .
C36 H43B 0.9700 .
C37 C38 1.4059(15) .
C37 C42 1.4101(16) .
C38 C39 1.3924(16) .
C38 H41 0.9300 .
C39 C40 1.3864(18) .
C39 H40 0.9300 .
C40 C41 1.3869(19) .
C40 H39 0.9300 .
C41 C42 1.3855(17) .
C41 H38 0.9300 .
C42 H37 0.9300 .
